data_4027977
loop_
_publ_author_name
'Benjamin Breiten'
'Markus Jordan'
'Daisuke Taura'
'Michal Zalibera'
'Markus Griesser'
'Daria Confortin'
'Corinne Boudon'
'Jean-Paul Gisselbrecht'
'W. Bernd Schweizer'
'Georg Gescheidt'
'Fran\,cois Diederich'

_publ_contact_author_email schweizer@org.chem.ethz.ch
_publ_contact_author_name 'B. Schweizer'
_publ_section_title
;
 Donor-Substituted Octacyano[4]dendralenes: Investigation of \p-Electron
 Delocalization in Their Radical Ions
;
_journal_name_full 'Journal of Organic Chemistry'
_journal_page_first 1760
_journal_page_last 1767
_journal_paper_doi 10.1021/jo301194y
_journal_volume 78
_journal_year 2013
_chemical_formula_moiety 'C52 H28 N10 , 2 ( C H2 Cl2) '
_chemical_formula_sum 'C54 H32 Cl4 N10'
_chemical_formula_weight 962.70
_chemical_name_systematic
; 
 ? 
;
_space_group_IT_number 2
_symmetry_cell_setting triclinic
_symmetry_space_group_name_Hall '-P 1'
_symmetry_space_group_name_H-M 'P -1'
_atom_sites_solution_hydrogens geom
_atom_sites_solution_primary direct
_atom_sites_solution_secondary difmap
_audit_creation_method SHELXL-97
_cell_angle_alpha 91.016(7)
_cell_angle_beta 94.203(8)
_cell_angle_gamma 93.318(8)
_cell_formula_units_Z 2
_cell_length_a 8.480(3)
_cell_length_b 15.471(4)
_cell_length_c 18.112(5)
_cell_measurement_reflns_used 2052
_cell_measurement_temperature 100(2)
_cell_measurement_theta_max 21.19
_cell_measurement_theta_min 2.59
_cell_volume 2365.2(12)
_computing_cell_refinement 'Bruker SAINT'
_computing_data_collection 'Bruker APEX2'
_computing_data_reduction 'Bruker SAINT'
_computing_molecular_graphics 'Platon, Ortep'
_computing_publication_material 'Bruker SHELXTL'
_computing_structure_refinement 'OLEX2 (Dolomanov, 2009), SHELXL-97 (Sheldrick, 2008)'
_computing_structure_solution 'SHELXS-97 (Sheldrick, 2008)'
_diffrn_ambient_temperature 100(2)
_diffrn_measured_fraction_theta_full 0.922
_diffrn_measured_fraction_theta_max 0.922
_diffrn_measurement_device_type 'Bruker APEX-II CCD'
_diffrn_measurement_method '\f and \w scans'
_diffrn_radiation_monochromator graphite
_diffrn_radiation_source 'fine-focus sealed tube'
_diffrn_radiation_type MoK\a
_diffrn_radiation_wavelength 0.71073
_diffrn_reflns_av_R_equivalents 0.0882
_diffrn_reflns_av_sigmaI/netI 0.1820
_diffrn_reflns_limit_h_max 6
_diffrn_reflns_limit_h_min -9
_diffrn_reflns_limit_k_max 18
_diffrn_reflns_limit_k_min -18
_diffrn_reflns_limit_l_max 22
_diffrn_reflns_limit_l_min -22
_diffrn_reflns_number 18025
_diffrn_reflns_theta_full 25.77
_diffrn_reflns_theta_max 25.77
_diffrn_reflns_theta_min 1.13
_exptl_absorpt_coefficient_mu 0.300
_exptl_absorpt_correction_type mulit-scan
_exptl_absorpt_process_details SADABS
_exptl_crystal_colour colourless
_exptl_crystal_density_diffrn 1.352
_exptl_crystal_density_meas 0
_exptl_crystal_description plate
_exptl_crystal_F_000 988
_exptl_crystal_size_max 0.3
_exptl_crystal_size_mid 0.2
_exptl_crystal_size_min 0.02
_refine_diff_density_max 1.015
_refine_diff_density_min -0.662
_refine_diff_density_rms 0.106
_refine_ls_extinction_method none
_refine_ls_goodness_of_fit_ref 1.147
_refine_ls_hydrogen_treatment mixed
_refine_ls_matrix_type full
_refine_ls_number_parameters 625
_refine_ls_number_reflns 8382
_refine_ls_number_restraints 6
_refine_ls_restrained_S_all 1.162
_refine_ls_R_factor_all 0.2141
_refine_ls_R_factor_gt 0.0956
_refine_ls_shift/su_max 0.006
_refine_ls_shift/su_mean 0.001
_refine_ls_structure_factor_coef Fsqd
_refine_ls_weighting_details 'calc w=1/[\s^2^(Fo^2^)+(0.1000P)^2^+0.0000P] where P=(Fo^2^+2Fc^2^)/3'
_refine_ls_weighting_scheme calc
_refine_ls_wR_factor_gt 0.2149
_refine_ls_wR_factor_ref 0.2696
_reflns_number_gt 3665
_reflns_number_total 8382
_reflns_threshold_expression >2sigma(I)
_cod_data_source_file jo301194y_si_002.cif
_cod_data_source_block 3
_cod_database_code 4027977

loop_
_symmetry_equiv_pos_as_xyz
'x, y, z'
'-x, -y, -z'

loop_
_atom_site_label
_atom_site_type_symbol
_atom_site_fract_x
_atom_site_fract_y
_atom_site_fract_z
_atom_site_U_iso_or_equiv
_atom_site_adp_type
_atom_site_occupancy
_atom_site_symmetry_multiplicity
_atom_site_calc_flag
_atom_site_refinement_flags
_atom_site_disorder_assembly
_atom_site_disorder_group
Cl64 Cl 0.5651(3) 0.17470(13) 0.13911(13) 0.0661(7) Uani 1 1 d . . .
Cl65 Cl 0.7478(3) 0.11478(13) 0.26725(12) 0.0634(7) Uani 1 1 d . . .
C63 C 0.6555(11) 0.2022(5) 0.2276(5) 0.050(2) Uani 1 1 d . . .
H63A H 0.563(9) 0.222(4) 0.264(4) 0.06(2) Uiso 1 1 d . . .
H63B H 0.725(7) 0.238(4) 0.219(3) 0.008(15) Uiso 1 1 d . . .
Cl0A Cl 0.938(2) 0.4020(9) 0.7667(8) 0.176(8) Uani 0.430(9) 1 d PD A 2
Cl68 Cl 0.8908(9) 0.3293(3) 0.8795(3) 0.112(3) Uani 0.570(9) 1 d PD A 1
Cl67 Cl 0.8456(6) 0.4172(3) 0.7434(3) 0.0430(14) Uani 0.570(9) 1 d PD A 1
Cl Cl 0.7336(10) 0.3377(3) 0.8750(3) 0.067(3) Uani 0.430(9) 1 d PD A 2
C66 C 0.8043(12) 0.3218(5) 0.7936(4) 0.069(3) Uani 1 1 d D . .
H66C H 0.7060 0.3152 0.7521 0.083 Uiso 0.430(9) 1 calc PR A 2
H66D H 0.8614 0.2612 0.7946 0.083 Uiso 0.430(9) 1 calc PR A 2
H66A H 0.6778 0.3113 0.7960 0.083 Uiso 0.570(9) 1 calc PR A 1
H66B H 0.8464 0.2668 0.7650 0.083 Uiso 0.570(9) 1 calc PR A 1
N17 N 0.5155(6) 0.0935(3) 0.8146(3) 0.0262(13) Uani 1 1 d . . .
N30 N 0.3298(7) 0.3918(3) 0.1985(3) 0.0327(15) Uani 1 1 d . . .
N45 N 0.7483(8) 0.4366(4) 0.5420(3) 0.0412(16) Uani 1 1 d . . .
N47 N 0.4479(7) 0.3262(3) 0.6990(4) 0.0384(16) Uani 1 1 d . . .
N50 N 0.1492(7) 0.4918(4) 0.6249(3) 0.0418(16) Uani 1 1 d . . .
N52 N -0.1168(8) 0.2411(4) 0.6305(3) 0.0425(17) Uani 1 1 d . . .
N55 N -0.1897(8) 0.2583(4) 0.4317(3) 0.0432(17) Uani 1 1 d . . .
N57 N 0.0472(7) 0.0159(4) 0.4073(3) 0.0401(16) Uani 1 1 d . . .
N60 N 0.3233(7) 0.1736(3) 0.3201(3) 0.0332(15) Uani 1 1 d . . .
N62 N 0.6706(8) 0.0541(3) 0.4592(3) 0.0342(15) Uani 1 1 d . . .
C1 C 0.3363(8) 0.3868(4) 0.2739(4) 0.0279(17) Uani 1 1 d . . .
C2 C 0.4838(8) 0.3851(4) 0.3166(4) 0.0295(17) Uani 1 1 d . . .
H2 H 0.5903 0.3920 0.2895 0.035 Uiso 1 1 calc R . .
C3 C 0.4920(8) 0.3749(4) 0.3908(4) 0.0285(17) Uani 1 1 d . . .
H3 H 0.6040 0.3745 0.4208 0.034 Uiso 1 1 calc R . .
C4 C 0.3522(8) 0.3646(4) 0.4286(4) 0.0238(16) Uani 1 1 d . . .
C5 C 0.2067(8) 0.3692(4) 0.3870(4) 0.0237(16) Uani 1 1 d . . .
H5 H 0.1004 0.3643 0.4144 0.028 Uiso 1 1 calc R . .
C6 C 0.1987(8) 0.3798(4) 0.3119(4) 0.0268(16) Uani 1 1 d . . .
H6 H 0.0867 0.3826 0.2823 0.032 Uiso 1 1 calc R . .
C7 C 0.3531(8) 0.3480(4) 0.5061(4) 0.0255(16) Uani 1 1 d . . .
C8 C 0.2048(8) 0.2979(4) 0.5300(3) 0.0248(16) Uani 1 1 d . . .
C9 C 0.1890(7) 0.2071(4) 0.5009(3) 0.0200(14) Uiso 1 1 d . . .
C10 C 0.3356(7) 0.1584(4) 0.5146(3) 0.0206(14) Uiso 1 1 d . . .
C11 C 0.3816(8) 0.1415(3) 0.5910(3) 0.0226(15) Uani 1 1 d . . .
C12 C 0.2695(8) 0.1300(3) 0.6438(4) 0.0247(16) Uani 1 1 d . . .
H12 H 0.1479 0.1340 0.6266 0.030 Uiso 1 1 calc R . .
C13 C 0.3109(8) 0.1138(4) 0.7169(3) 0.0218(15) Uani 1 1 d . . .
H13 H 0.2223 0.1053 0.7550 0.026 Uiso 1 1 calc R . .
C14 C 0.4721(8) 0.1086(4) 0.7409(4) 0.0260(16) Uani 1 1 d . . .
C15 C 0.5859(8) 0.1211(3) 0.6900(3) 0.0207(15) Uani 1 1 d . . .
H15 H 0.7074 0.1186 0.7078 0.025 Uiso 1 1 calc R . .
C16 C 0.5437(8) 0.1366(4) 0.6182(4) 0.0284(17) Uani 1 1 d . . .
H16 H 0.6336 0.1453 0.5808 0.034 Uiso 1 1 calc R . .
C18 C 0.4215(8) 0.1240(4) 0.8721(4) 0.0268(16) Uani 1 1 d . . .
C19 C 0.3742(8) 0.2073(4) 0.8719(4) 0.0300(17) Uani 1 1 d . . .
H19 H 0.3976 0.2486 0.8274 0.036 Uiso 1 1 calc R . .
C20 C 0.2954(9) 0.2365(4) 0.9310(4) 0.0385(19) Uani 1 1 d . . .
H20 H 0.2532 0.2997 0.9305 0.046 Uiso 1 1 calc R . .
C21 C 0.2712(8) 0.1839(4) 0.9907(4) 0.0347(18) Uani 1 1 d . . .
H21 H 0.2134 0.2073 1.0363 0.042 Uiso 1 1 calc R . .
C22 C 0.3231(9) 0.0999(4) 0.9906(4) 0.0354(18) Uani 1 1 d . . .
H22 H 0.3067 0.0594 1.0364 0.043 Uiso 1 1 calc R . .
C23 C 0.3953(8) 0.0705(4) 0.9308(4) 0.0282(16) Uani 1 1 d . . .
H23 H 0.4316 0.0061 0.9294 0.034 Uiso 1 1 calc R . .
C24 C 0.6662(8) 0.0640(4) 0.8356(4) 0.0277(16) Uani 1 1 d . . .
C25 C 0.7226(9) -0.0057(4) 0.7987(4) 0.0329(17) Uani 1 1 d . . .
H25 H 0.6497 -0.0390 0.7560 0.039 Uiso 1 1 calc R . .
C26 C 0.8710(9) -0.0319(4) 0.8167(4) 0.0363(18) Uani 1 1 d . . .
H26 H 0.9128 -0.0846 0.7871 0.044 Uiso 1 1 calc R . .
C27 C 0.9686(9) 0.0094(5) 0.8735(4) 0.0411(19) Uani 1 1 d . . .
H27 H 1.0849 -0.0103 0.8864 0.049 Uiso 1 1 calc R . .
C28 C 0.9106(9) 0.0765(4) 0.9127(4) 0.0407(19) Uani 1 1 d . . .
H28 H 0.9808 0.1063 0.9580 0.049 Uiso 1 1 calc R . .
C29 C 0.7637(9) 0.1050(4) 0.8938(4) 0.0349(18) Uani 1 1 d . . .
H29 H 0.7229 0.1581 0.9232 0.042 Uiso 1 1 calc R . .
C31 C 0.4554(8) 0.4315(4) 0.1603(4) 0.0293(17) Uani 1 1 d . . .
C32 C 0.4974(8) 0.3959(4) 0.0939(4) 0.0313(17) Uani 1 1 d . . .
H32 H 0.4389 0.3377 0.0718 0.038 Uiso 1 1 calc R . .
C33 C 0.6164(9) 0.4374(4) 0.0572(4) 0.0370(18) Uani 1 1 d . . .
H33 H 0.6459 0.4122 0.0055 0.044 Uiso 1 1 calc R . .
C34 C 0.6974(9) 0.5115(4) 0.0872(4) 0.042(2) Uani 1 1 d . . .
H34 H 0.7910 0.5416 0.0594 0.050 Uiso 1 1 calc R . .
C35 C 0.6569(9) 0.5458(4) 0.1524(4) 0.041(2) Uani 1 1 d . . .
H35 H 0.7186 0.6030 0.1747 0.050 Uiso 1 1 calc R . .
C36 C 0.5373(9) 0.5074(4) 0.1899(4) 0.0358(18) Uani 1 1 d . . .
H36 H 0.5070 0.5347 0.2407 0.043 Uiso 1 1 calc R . .
C37 C 0.1898(8) 0.3593(4) 0.1537(4) 0.0295(17) Uani 1 1 d . . .
C38 C 0.1283(8) 0.4072(4) 0.0984(4) 0.0322(17) Uani 1 1 d . . .
H38 H 0.1801 0.4696 0.0890 0.039 Uiso 1 1 calc R . .
C39 C -0.0035(9) 0.3748(5) 0.0537(4) 0.0408(19) Uani 1 1 d . . .
H39 H -0.0511 0.4117 0.0096 0.049 Uiso 1 1 calc R . .
C40 C -0.0716(9) 0.2935(5) 0.0677(4) 0.0404(19) Uani 1 1 d . . .
H40 H -0.1729 0.2688 0.0345 0.049 Uiso 1 1 calc R . .
C41 C -0.0096(8) 0.2452(4) 0.1236(4) 0.0326(17) Uani 1 1 d . . .
H41 H -0.0631 0.1833 0.1337 0.039 Uiso 1 1 calc R . .
C42 C 0.1241(8) 0.2766(4) 0.1678(4) 0.0291(17) Uani 1 1 d . . .
H42 H 0.1743 0.2390 0.2109 0.035 Uiso 1 1 calc R . .
C43 C 0.4728(8) 0.3644(4) 0.5624(4) 0.0250(16) Uani 1 1 d . . .
C44 C 0.6260(9) 0.4063(4) 0.5494(3) 0.0288(17) Uani 1 1 d . . .
C46 C 0.4570(8) 0.3426(4) 0.6383(4) 0.0247(16) Uani 1 1 d . . .
C48 C 0.1100(8) 0.3327(4) 0.5749(3) 0.0258(16) Uani 1 1 d . . .
C49 C 0.1317(8) 0.4228(4) 0.6027(4) 0.0298(17) Uani 1 1 d . . .
C51 C -0.0218(8) 0.2825(4) 0.6055(4) 0.0290(17) Uani 1 1 d . . .
C53 C 0.0553(7) 0.1725(4) 0.4632(3) 0.0229(15) Uani 1 1 d . . .
C54 C -0.0806(9) 0.2198(4) 0.4461(4) 0.0278(16) Uani 1 1 d . . .
C56 C 0.0513(8) 0.0836(4) 0.4339(4) 0.0274(16) Uani 1 1 d . . .
C58 C 0.4165(7) 0.1362(4) 0.4544(3) 0.0202(14) Uiso 1 1 d . . .
C59 C 0.3632(8) 0.1583(4) 0.3801(4) 0.0289(17) Uani 1 1 d . . .
C61 C 0.5558(9) 0.0904(4) 0.4588(3) 0.0234(16) Uani 1 1 d . . .

loop_
_atom_site_aniso_label
_atom_site_aniso_U_11
_atom_site_aniso_U_22
_atom_site_aniso_U_33
_atom_site_aniso_U_23
_atom_site_aniso_U_13
_atom_site_aniso_U_12
Cl64 0.0610(17) 0.0374(12) 0.0950(18) 0.0181(12) -0.0120(12) -0.0205(10)
Cl65 0.0864(19) 0.0414(13) 0.0620(15) 0.0027(11) 0.0048(12) 0.0018(11)
C63 0.045(6) 0.022(4) 0.085(7) 0.001(4) 0.025(5) -0.014(4)
Cl0A 0.239(17) 0.121(10) 0.163(12) -0.090(8) 0.131(11) -0.142(11)
Cl68 0.135(7) 0.069(3) 0.112(4) 0.055(3) -0.072(4) -0.066(3)
Cl67 0.056(3) 0.0159(19) 0.057(3) 0.0047(17) 0.016(2) -0.009(2)
Cl 0.095(7) 0.031(3) 0.074(4) -0.008(2) 0.015(3) -0.018(3)
C66 0.105(8) 0.049(6) 0.049(6) -0.002(4) 0.009(5) -0.051(5)
N17 0.022(4) 0.015(3) 0.040(4) 0.001(2) -0.001(3) -0.003(2)
N30 0.041(4) 0.022(3) 0.033(4) 0.006(3) 0.003(3) -0.015(3)
N45 0.044(5) 0.021(3) 0.057(4) -0.005(3) 0.010(3) -0.014(3)
N47 0.050(5) 0.018(3) 0.044(4) -0.003(3) -0.001(3) -0.018(3)
N50 0.048(5) 0.018(3) 0.058(4) -0.009(3) 0.013(3) -0.012(3)
N52 0.041(4) 0.028(4) 0.057(4) 0.001(3) 0.013(3) -0.019(3)
N55 0.035(5) 0.016(3) 0.076(5) -0.010(3) -0.005(3) -0.004(3)
N57 0.037(4) 0.020(3) 0.061(4) -0.009(3) 0.000(3) -0.012(3)
N60 0.043(4) 0.018(3) 0.039(4) 0.000(3) 0.010(3) -0.005(3)
N62 0.036(4) 0.018(3) 0.048(4) 0.002(3) 0.006(3) -0.011(3)
C1 0.035(5) 0.010(3) 0.038(5) 0.003(3) 0.005(3) -0.007(3)
C2 0.037(5) 0.013(3) 0.039(5) 0.003(3) 0.010(3) -0.007(3)
C3 0.033(5) 0.008(3) 0.043(5) -0.003(3) 0.005(3) -0.010(3)
C4 0.018(4) 0.007(3) 0.045(5) -0.002(3) -0.002(3) -0.004(3)
C5 0.020(4) 0.008(3) 0.044(5) 0.000(3) 0.011(3) 0.002(3)
C6 0.025(5) 0.012(3) 0.042(5) -0.002(3) 0.004(3) -0.004(3)
C7 0.030(5) 0.006(3) 0.040(4) -0.003(3) 0.006(3) -0.008(3)
C8 0.033(5) 0.011(3) 0.031(4) -0.003(3) 0.006(3) -0.002(3)
C11 0.020(4) 0.004(3) 0.042(4) -0.005(3) 0.005(3) -0.008(3)
C12 0.020(4) 0.002(3) 0.053(5) -0.003(3) 0.008(3) -0.002(2)
C13 0.022(4) 0.013(3) 0.030(4) 0.002(3) 0.003(3) -0.004(3)
C14 0.038(5) 0.005(3) 0.036(4) -0.003(3) 0.008(3) -0.005(3)
C15 0.027(4) 0.009(3) 0.026(4) 0.005(3) 0.002(3) -0.004(3)
C16 0.033(5) 0.008(3) 0.045(5) -0.004(3) 0.019(3) -0.012(3)
C18 0.027(4) 0.015(3) 0.037(4) -0.001(3) -0.001(3) -0.004(3)
C19 0.029(5) 0.020(4) 0.040(4) 0.001(3) 0.002(3) -0.001(3)
C20 0.054(6) 0.021(4) 0.040(5) -0.003(3) -0.002(4) 0.004(3)
C21 0.029(5) 0.032(4) 0.042(5) -0.006(4) 0.005(3) 0.000(3)
C22 0.032(5) 0.026(4) 0.046(5) 0.012(3) -0.006(3) -0.008(3)
C23 0.024(4) 0.020(4) 0.040(4) 0.001(3) 0.007(3) -0.005(3)
C24 0.032(5) 0.013(3) 0.039(4) 0.007(3) 0.007(3) -0.007(3)
C25 0.035(5) 0.014(4) 0.050(5) 0.000(3) 0.003(3) 0.004(3)
C26 0.044(6) 0.015(4) 0.050(5) 0.001(3) 0.010(4) -0.003(3)
C27 0.027(5) 0.030(4) 0.066(6) 0.005(4) 0.007(4) -0.004(3)
C28 0.040(6) 0.025(4) 0.055(5) -0.002(4) -0.003(4) -0.011(4)
C29 0.037(5) 0.015(4) 0.051(5) 0.001(3) -0.002(4) -0.005(3)
C31 0.032(5) 0.015(3) 0.041(4) 0.003(3) 0.006(3) -0.006(3)
C32 0.033(5) 0.019(4) 0.042(5) 0.001(3) 0.006(3) -0.007(3)
C33 0.038(5) 0.031(4) 0.044(5) -0.007(3) 0.011(3) 0.002(3)
C34 0.039(5) 0.025(4) 0.061(5) 0.002(4) 0.011(4) -0.011(3)
C35 0.051(6) 0.022(4) 0.051(5) 0.002(4) 0.012(4) -0.017(3)
C36 0.054(6) 0.017(4) 0.036(4) -0.004(3) 0.011(4) -0.005(3)
C37 0.033(5) 0.021(4) 0.035(4) 0.005(3) 0.006(3) -0.002(3)
C38 0.022(5) 0.021(4) 0.053(5) 0.003(3) 0.003(3) -0.003(3)
C39 0.027(5) 0.032(4) 0.064(5) 0.019(4) 0.001(4) 0.001(3)
C40 0.026(5) 0.030(4) 0.065(5) 0.004(4) 0.002(4) -0.005(3)
C41 0.032(5) 0.023(4) 0.043(5) 0.004(3) 0.004(3) -0.001(3)
C42 0.033(5) 0.020(4) 0.034(4) 0.004(3) 0.006(3) -0.005(3)
C43 0.022(4) 0.011(3) 0.040(4) -0.003(3) 0.002(3) -0.008(3)
C44 0.044(5) 0.010(3) 0.032(4) -0.004(3) 0.010(3) -0.006(3)
C46 0.021(4) 0.013(3) 0.038(5) -0.003(3) -0.004(3) -0.010(3)
C48 0.037(5) 0.010(3) 0.029(4) 0.000(3) 0.000(3) -0.011(3)
C49 0.038(5) 0.015(4) 0.038(4) -0.001(3) 0.015(3) -0.006(3)
C51 0.032(5) 0.016(4) 0.038(4) -0.005(3) 0.002(3) -0.007(3)
C53 0.025(4) 0.009(3) 0.035(4) 0.002(3) 0.007(3) -0.005(3)
C54 0.022(5) 0.006(3) 0.054(5) -0.006(3) 0.001(3) -0.009(3)
C56 0.029(5) 0.013(4) 0.039(4) 0.000(3) 0.002(3) -0.006(3)
C59 0.028(5) 0.012(3) 0.047(5) -0.001(3) 0.017(3) -0.010(3)
C61 0.028(5) 0.012(3) 0.029(4) -0.001(3) 0.005(3) -0.015(3)

loop_
_atom_type_symbol
_atom_type_description
_atom_type_scat_dispersion_real
_atom_type_scat_dispersion_imag
_atom_type_scat_source
C C 0.0033 0.0016 'International Tables Vol C Tables 4.2.6.8 and 6.1.1.4'
H H 0.0000 0.0000 'International Tables Vol C Tables 4.2.6.8 and 6.1.1.4'
N N 0.0061 0.0033 'International Tables Vol C Tables 4.2.6.8 and 6.1.1.4'
Cl Cl 0.1484 0.1585 'International Tables Vol C Tables 4.2.6.8 and 6.1.1.4'

loop_
_geom_angle_atom_site_label_1
_geom_angle_atom_site_label_2
_geom_angle_atom_site_label_3
_geom_angle
Cl65 C63 Cl64 111.4(4)
Cl65 C63 H63A 109(4)
Cl64 C63 H63A 109(4)
Cl65 C63 H63B 107(4)
Cl64 C63 H63B 103(4)
H63A C63 H63B 118(5)
Cl C66 Cl68 47.7(3)
Cl C66 Cl0A 115.7(6)
Cl68 C66 Cl0A 89.6(7)
Cl C66 Cl67 115.2(6)
Cl68 C66 Cl67 111.3(4)
Cl0A C66 Cl67 29.9(7)
Cl C66 H66C 108.4
Cl68 C66 H66C 155.7
Cl0A C66 H66C 108.4
Cl67 C66 H66C 81.1
Cl C66 H66D 108.4
Cl68 C66 H66D 81.1
Cl0A C66 H66D 108.4
Cl67 C66 H66D 130.1
H66C C66 H66D 107.4
Cl C66 H66A 63.3
Cl68 C66 H66A 109.4
Cl0A C66 H66A 138.2
Cl67 C66 H66A 109.4
H66C C66 H66A 46.4
H66D C66 H66A 111.1
Cl C66 H66B 134.9
Cl68 C66 H66B 109.4
Cl0A C66 H66B 99.5
Cl67 C66 H66B 109.4
H66C C66 H66B 84.4
H66D C66 H66B 29.6
H66A C66 H66B 108.0
C14 N17 C24 120.3(5)
C14 N17 C18 120.2(6)
C24 N17 C18 118.3(5)
C1 N30 C31 122.6(6)
C1 N30 C37 120.6(5)
C31 N30 C37 116.8(5)
N30 C1 C6 121.5(6)
N30 C1 C2 121.2(6)
C6 C1 C2 117.3(6)
C3 C2 C1 121.9(6)
C3 C2 H2 119.1
C1 C2 H2 119.0
C2 C3 C4 120.5(6)
C2 C3 H3 119.7
C4 C3 H3 119.7
C5 C4 C3 117.7(6)
C5 C4 C7 119.2(6)
C3 C4 C7 123.1(6)
C6 C5 C4 121.6(6)
C6 C5 H5 119.2
C4 C5 H5 119.2
C5 C6 C1 120.9(6)
C5 C6 H6 119.6
C1 C6 H6 119.6
C43 C7 C4 130.0(6)
C43 C7 C8 114.7(6)
C4 C7 C8 115.1(5)
C48 C8 C9 125.5(6)
C48 C8 C7 121.6(5)
C9 C8 C7 112.7(5)
C53 C9 C8 122.9(6)
C53 C9 C10 123.1(6)
C8 C9 C10 114.0(5)
C58 C10 C11 126.0(6)
C58 C10 C9 118.0(5)
C11 C10 C9 115.9(5)
C12 C11 C16 115.7(6)
C12 C11 C10 121.8(6)
C16 C11 C10 122.5(5)
C13 C12 C11 122.7(6)
C13 C12 H12 118.7
C11 C12 H12 118.7
C12 C13 C14 119.5(6)
C12 C13 H13 120.3
C14 C13 H13 120.3
N17 C14 C15 120.9(6)
N17 C14 C13 120.0(6)
C15 C14 C13 119.0(6)
C16 C15 C14 120.9(7)
C16 C15 H15 119.5
C14 C15 H15 119.5
C15 C16 C11 122.1(6)
C15 C16 H16 118.9
C11 C16 H16 118.9
C19 C18 C23 121.0(6)
C19 C18 N17 120.3(6)
C23 C18 N17 118.3(6)
C18 C19 C20 118.7(6)
C18 C19 H19 120.6
C20 C19 H19 120.6
C19 C20 C21 120.6(7)
C19 C20 H20 119.7
C21 C20 H20 119.7
C20 C21 C22 119.8(7)
C20 C21 H21 120.1
C22 C21 H21 120.1
C23 C22 C21 119.1(7)
C23 C22 H22 120.4
C21 C22 H22 120.4
C22 C23 C18 120.6(6)
C22 C23 H23 119.7
C18 C23 H23 119.7
C25 C24 C29 118.4(7)
C25 C24 N17 120.6(6)
C29 C24 N17 121.0(6)
C26 C25 C24 120.6(7)
C26 C25 H25 119.7
C24 C25 H25 119.7
C25 C26 C27 121.1(7)
C25 C26 H26 119.5
C27 C26 H26 119.5
C28 C27 C26 118.6(7)
C28 C27 H27 120.7
C26 C27 H27 120.7
C29 C28 C27 120.8(7)
C29 C28 H28 119.6
C27 C28 H28 119.6
C28 C29 C24 120.4(7)
C28 C29 H29 119.8
C24 C29 H29 119.8
C32 C31 C36 119.7(6)
C32 C31 N30 120.7(6)
C36 C31 N30 119.6(6)
C33 C32 C31 119.2(6)
C33 C32 H32 120.4
C31 C32 H32 120.4
C32 C33 C34 120.7(7)
C32 C33 H33 119.6
C34 C33 H33 119.6
C35 C34 C33 120.0(7)
C35 C34 H34 120.0
C33 C34 H34 120.0
C34 C35 C36 121.1(7)
C34 C35 H35 119.4
C36 C35 H35 119.4
C35 C36 C31 119.3(6)
C35 C36 H36 120.3
C31 C36 H36 120.3
C38 C37 C42 121.4(7)
C38 C37 N30 120.1(6)
C42 C37 N30 118.4(6)
C37 C38 C39 120.1(6)
C37 C38 H38 119.9
C39 C38 H38 119.9
C40 C39 C38 119.2(7)
C40 C39 H39 120.4
C38 C39 H39 120.4
C41 C40 C39 120.7(7)
C41 C40 H40 119.7
C39 C40 H40 119.7
C40 C41 C42 120.4(6)
C40 C41 H41 119.8
C42 C41 H41 119.8
C41 C42 C37 118.1(6)
C41 C42 H42 121.0
C37 C42 H42 121.0
C7 C43 C46 123.7(6)
C7 C43 C44 122.7(6)
C46 C43 C44 113.6(5)
N45 C44 C43 176.7(8)
N47 C46 C43 178.4(6)
C8 C48 C51 122.3(6)
C8 C48 C49 123.4(6)
C51 C48 C49 114.2(6)
N50 C49 C48 179.1(8)
N52 C51 C48 176.2(8)
C9 C53 C54 123.5(6)
C9 C53 C56 119.5(6)
C54 C53 C56 116.9(5)
N55 C54 C53 179.4(8)
N57 C56 C53 176.3(7)
C10 C58 C61 124.3(6)
C10 C58 C59 121.8(6)
C61 C58 C59 113.9(5)
N60 C59 C58 177.7(7)
N62 C61 C58 176.9(7)

loop_
_geom_bond_atom_site_label_1
_geom_bond_atom_site_label_2
_geom_bond_distance
Cl64 C63 1.759(10)
Cl65 C63 1.742(9)
C63 H63A 1.11(7)
C63 H63B 0.81(6)
Cl0A C66 1.732(10)
Cl68 C66 1.670(9)
Cl67 C66 1.779(8)
Cl C66 1.652(9)
C66 H66C 1.0800
C66 H66D 1.0800
C66 H66A 1.0800
C66 H66B 1.0800
N17 C14 1.387(8)
N17 C24 1.410(8)
N17 C18 1.445(8)
N30 C1 1.365(8)
N30 C31 1.428(8)
N30 C37 1.448(9)
N45 C44 1.132(8)
N47 C46 1.138(7)
N50 C49 1.133(7)
N52 C51 1.127(8)
N55 C54 1.145(8)
N57 C56 1.143(7)
N60 C59 1.147(8)
N62 C61 1.151(8)
C1 C6 1.398(9)
C1 C2 1.423(9)
C2 C3 1.353(8)
C2 H2 1.0600
C3 C4 1.415(9)
C3 H3 1.0600
C4 C5 1.403(9)
C4 C7 1.431(8)
C5 C6 1.370(8)
C5 H5 1.0600
C6 H6 1.0600
C7 C43 1.395(9)
C7 C8 1.532(9)
C8 C48 1.315(9)
C8 C9 1.488(8)
C9 C53 1.356(8)
C9 C10 1.498(9)
C10 C58 1.378(8)
C10 C11 1.443(8)
C11 C12 1.403(8)
C11 C16 1.433(9)
C12 C13 1.377(8)
C12 H12 1.0600
C13 C14 1.411(9)
C13 H13 1.0600
C14 C15 1.390(9)
C15 C16 1.353(8)
C15 H15 1.0600
C16 H16 1.0600
C18 C19 1.372(9)
C18 C23 1.382(8)
C19 C20 1.385(9)
C19 H19 1.0600
C20 C21 1.386(9)
C20 H20 1.0600
C21 C22 1.396(9)
C21 H21 1.0600
C22 C23 1.367(9)
C22 H22 1.0600
C23 H23 1.0600
C24 C25 1.385(9)
C24 C29 1.410(9)
C25 C26 1.363(10)
C25 H25 1.0600
C26 C27 1.394(10)
C26 H26 1.0600
C27 C28 1.381(10)
C27 H27 1.0600
C28 C29 1.367(10)
C28 H28 1.0600
C29 H29 1.0600
C31 C32 1.392(9)
C31 C36 1.407(9)
C32 C33 1.382(9)
C32 H32 1.0600
C33 C34 1.383(9)
C33 H33 1.0600
C34 C35 1.361(10)
C34 H34 1.0600
C35 C36 1.374(9)
C35 H35 1.0600
C36 H36 1.0600
C37 C38 1.348(9)
C37 C42 1.400(8)
C38 C39 1.394(10)
C38 H38 1.0600
C39 C40 1.388(9)
C39 H39 1.0600
C40 C41 1.362(9)
C40 H40 1.0600
C41 C42 1.397(9)
C41 H41 1.0600
C42 H42 1.0600
C43 C46 1.435(9)
C43 C44 1.454(9)
C48 C51 1.471(9)
C48 C49 1.470(8)
C53 C54 1.420(10)
C53 C56 1.463(8)
C58 C61 1.410(10)
C58 C59 1.441(10)

loop_
_geom_torsion_atom_site_label_1
_geom_torsion_atom_site_label_2
_geom_torsion_atom_site_label_3
_geom_torsion_atom_site_label_4
_geom_torsion
C31 N30 C1 C6 155.0(6)
C37 N30 C1 C6 -22.6(9)
C31 N30 C1 C2 -27.6(9)
C37 N30 C1 C2 154.8(6)
N30 C1 C2 C3 -175.9(6)
C6 C1 C2 C3 1.6(9)
C1 C2 C3 C4 0.6(9)
C2 C3 C4 C5 -2.6(8)
C2 C3 C4 C7 175.9(5)
C3 C4 C5 C6 2.5(8)
C7 C4 C5 C6 -176.1(5)
C4 C5 C6 C1 -0.3(9)
N30 C1 C6 C5 175.7(5)
C2 C1 C6 C5 -1.8(8)
C5 C4 C7 C43 -159.3(6)
C3 C4 C7 C43 22.2(10)
C5 C4 C7 C8 26.3(8)
C3 C4 C7 C8 -152.2(6)
C43 C7 C8 C48 68.5(9)
C4 C7 C8 C48 -116.2(7)
C43 C7 C8 C9 -107.9(6)
C4 C7 C8 C9 67.4(7)
C48 C8 C9 C53 56.0(9)
C7 C8 C9 C53 -127.8(6)
C48 C8 C9 C10 -126.1(7)
C7 C8 C9 C10 50.1(7)
C53 C9 C10 C58 66.2(8)
C8 C9 C10 C58 -111.7(6)
C53 C9 C10 C11 -115.7(6)
C8 C9 C10 C11 66.4(7)
C58 C10 C11 C12 -151.4(6)
C9 C10 C11 C12 30.7(8)
C58 C10 C11 C16 29.4(9)
C9 C10 C11 C16 -148.4(5)
C16 C11 C12 C13 -0.9(8)
C10 C11 C12 C13 179.9(5)
C11 C12 C13 C14 0.2(8)
C24 N17 C14 C15 -19.9(8)
C18 N17 C14 C15 147.6(6)
C24 N17 C14 C13 161.9(5)
C18 N17 C14 C13 -30.6(8)
C12 C13 C14 N17 179.1(5)
C12 C13 C14 C15 0.8(8)
N17 C14 C15 C16 -179.4(5)
C13 C14 C15 C16 -1.2(8)
C14 C15 C16 C11 0.5(9)
C12 C11 C16 C15 0.5(8)
C10 C11 C16 C15 179.7(5)
C14 N17 C18 C19 -47.4(8)
C24 N17 C18 C19 120.4(7)
C14 N17 C18 C23 139.3(6)
C24 N17 C18 C23 -52.9(8)
C23 C18 C19 C20 -1.7(10)
N17 C18 C19 C20 -174.8(6)
C18 C19 C20 C21 2.9(11)
C19 C20 C21 C22 -1.6(10)
C20 C21 C22 C23 -0.9(10)
C21 C22 C23 C18 2.1(10)
C19 C18 C23 C22 -0.8(10)
N17 C18 C23 C22 172.4(6)
C14 N17 C24 C25 -49.0(8)
C18 N17 C24 C25 143.2(6)
C14 N17 C24 C29 130.3(6)
C18 N17 C24 C29 -37.5(8)
C29 C24 C25 C26 -2.2(9)
N17 C24 C25 C26 177.1(6)
C24 C25 C26 C27 1.2(10)
C25 C26 C27 C28 1.6(10)
C26 C27 C28 C29 -3.4(10)
C27 C28 C29 C24 2.4(10)
C25 C24 C29 C28 0.4(10)
N17 C24 C29 C28 -178.9(6)
C1 N30 C31 C32 141.1(7)
C37 N30 C31 C32 -41.2(9)
C1 N30 C31 C36 -39.0(10)
C37 N30 C31 C36 138.7(7)
C36 C31 C32 C33 -1.8(11)
N30 C31 C32 C33 178.1(7)
C31 C32 C33 C34 2.5(11)
C32 C33 C34 C35 -2.0(12)
C33 C34 C35 C36 0.8(12)
C34 C35 C36 C31 -0.1(12)
C32 C31 C36 C35 0.6(11)
N30 C31 C36 C35 -179.3(7)
C1 N30 C37 C38 133.8(7)
C31 N30 C37 C38 -43.9(9)
C1 N30 C37 C42 -48.0(9)
C31 N30 C37 C42 134.2(6)
C42 C37 C38 C39 -0.1(11)
N30 C37 C38 C39 178.0(7)
C37 C38 C39 C40 1.1(11)
C38 C39 C40 C41 -0.9(11)
C39 C40 C41 C42 -0.2(11)
C40 C41 C42 C37 1.1(10)
C38 C37 C42 C41 -1.0(10)
N30 C37 C42 C41 -179.1(6)
C4 C7 C43 C46 -178.9(6)
C8 C7 C43 C46 -4.4(9)
C4 C7 C43 C44 1.6(10)
C8 C7 C43 C44 176.1(5)
C7 C43 C44 N45 -149(12)
C46 C43 C44 N45 31(12)
C7 C43 C46 N47 -174(100)
C44 C43 C46 N47 6(26)
C9 C8 C48 C51 3.3(11)
C7 C8 C48 C51 -172.5(6)
C9 C8 C48 C49 179.4(6)
C7 C8 C48 C49 3.5(10)
C8 C48 C49 N50 -104(49)
C51 C48 C49 N50 73(50)
C8 C48 C51 N52 59(11)
C49 C48 C51 N52 -117(11)
C8 C9 C53 C54 1.8(10)
C10 C9 C53 C54 -175.9(6)
C8 C9 C53 C56 177.6(5)
C10 C9 C53 C56 -0.1(9)
C9 C53 C54 N55 84(91)
C56 C53 C54 N55 -92(91)
C9 C53 C56 N57 -116(10)
C54 C53 C56 N57 60(11)
C11 C10 C58 C61 2.2(10)
C9 C10 C58 C61 -179.9(5)
C11 C10 C58 C59 -178.0(5)
C9 C10 C58 C59 -0.2(9)
C10 C58 C59 N60 -154(17)
C61 C58 C59 N60 26(17)
C10 C58 C61 N62 -165(12)
C59 C58 C61 N62 15(13)
